data_7226326
loop_
_publ_author_name
'Kuz'mina, Lyudmila G.'
'Vedernikov, Artem I.'
'Howard, Judith A. K.'
'Bezzubov, Stanislav I.'
'Alfimov, Michael V.'
'Gromov, Sergey P.'

_publ_section_title
;
 Peculiarities of styryl dyes of the benzoselenazole series crystal
 packings and their influence on solid phase [2 + 2] photocycloaddition
 reaction with single crystal retention
;
_journal_issue 39
_journal_name_full CrystEngComm
_journal_page_first 7506
_journal_paper_doi 10.1039/C6CE01426G
_journal_volume 18
_journal_year 2016
_chemical_formula_moiety 'C19 H20 N O2 Se, C7 H7 O3 S'
_chemical_formula_sum 'C26 H27 N O5 S Se'
_chemical_formula_weight 544.51
_chemical_name_systematic
;
 ? 
;
_space_group_crystal_system monoclinic
_space_group_IT_number 14
_space_group_name_Hall '-P 2yn'
_space_group_name_H-M_alt 'P 1 21/n 1'
_symmetry_space_group_name_Hall '-P 2yn'
_symmetry_space_group_name_H-M 'P 1 21/n 1'
_atom_sites_solution_hydrogens geom
_atom_sites_solution_primary direct
_atom_sites_solution_secondary difmap
_audit_creation_date 2015-10-23
_audit_creation_method
;
Olex2 1.2
(compiled 2015.09.30 svn.r3233 for OlexSys, GUI svn.r5103)
;
_audit_update_record
;
2016-04-17 deposited with the CCDC.
2016-08-22 downloaded from the CCDC.
;
_cell_angle_alpha 90.00
_cell_angle_beta 93.721(5)
_cell_angle_gamma 90.00
_cell_formula_units_Z 4
_cell_length_a 7.5216(4)
_cell_length_b 29.2202(16)
_cell_length_c 11.1130(6)
_cell_measurement_reflns_used 3826
_cell_measurement_temperature 120.15
_cell_measurement_theta_max 2.3
_cell_measurement_theta_min 27.0
_cell_volume 2437.3(2)
_computing_molecular_graphics 'Olex2 (Dolomanov et al., 2009)'
_computing_publication_material 'Olex2 (Dolomanov et al., 2009)'
_computing_structure_refinement 'XL (Sheldrick, 2008)'
_computing_structure_solution 'ShelXS-1997 (Sheldrick, 2008)'
_diffrn_ambient_temperature 120.15
_diffrn_measured_fraction_theta_full 0.995
_diffrn_measured_fraction_theta_max 0.995
_diffrn_measurement_device_type SMART-6K
_diffrn_measurement_method 'phi and omega scans'
_diffrn_radiation_monochromator graphite
_diffrn_radiation_type MoK\a
_diffrn_radiation_wavelength 0.71073
_diffrn_reflns_av_R_equivalents 0.0661
_diffrn_reflns_av_unetI/netI 0.0836
_diffrn_reflns_limit_h_max 7
_diffrn_reflns_limit_h_min -9
_diffrn_reflns_limit_k_max 37
_diffrn_reflns_limit_k_min -36
_diffrn_reflns_limit_l_max 14
_diffrn_reflns_limit_l_min -14
_diffrn_reflns_number 16092
_diffrn_reflns_theta_full 27.00
_diffrn_reflns_theta_max 27.00
_diffrn_reflns_theta_min 2.78
_diffrn_source 'fine-focus sealed tube'
_exptl_absorpt_coefficient_mu 1.664
_exptl_absorpt_correction_T_max 0.85371
_exptl_absorpt_correction_T_min 0.65382
_exptl_absorpt_correction_type multi-scan
_exptl_crystal_colour orange
_exptl_crystal_colour_primary orange
_exptl_crystal_density_diffrn 1.484
_exptl_crystal_density_method 'not measured'
_exptl_crystal_description prism
_exptl_crystal_F_000 1120
_exptl_crystal_size_max 0.46
_exptl_crystal_size_mid 0.12
_exptl_crystal_size_min 0.08
_refine_diff_density_max 0.537
_refine_diff_density_min -0.549
_refine_diff_density_rms 0.097
_refine_ls_extinction_method none
_refine_ls_goodness_of_fit_ref 1.034
_refine_ls_hydrogen_treatment constr
_refine_ls_matrix_type full
_refine_ls_number_parameters 316
_refine_ls_number_reflns 5302
_refine_ls_number_restraints 0
_refine_ls_restrained_S_all 1.034
_refine_ls_R_factor_all 0.0870
_refine_ls_R_factor_gt 0.0520
_refine_ls_shift/su_max 0.001
_refine_ls_shift/su_mean 0.000
_refine_ls_structure_factor_coef Fsqd
_refine_ls_weighting_details 'calc w=1/[\s^2^(Fo^2^)+(0.0364P)^2^+0.1122P] where P=(Fo^2^+2Fc^2^)/3'
_refine_ls_weighting_scheme calc
_refine_ls_wR_factor_gt 0.0958
_refine_ls_wR_factor_ref 0.1078
_reflns_number_gt 3763
_reflns_number_total 5302
_reflns_threshold_expression >2sigma(I)
_cod_data_source_file c6ce01426g1.cif
_cod_data_source_block p21n
_cod_depositor_comments 'Adding full bibliography for 7226322--7226329.cif.'
_cod_database_code 7226326
_olex2_refinement_description
;
1. Fixed Uiso
 At 1.2 times of:
  All C(H) groups, All C(H,H) groups
 At 1.5 times of:
  All C(H,H,H) groups
2. Others
 Fixed Sof: O1A(0.52) O2A(0.52) O3A(0.52) O1B(0.4) O2B(0.4) O3B(0.4) O1C(0.08)
 O2C(0.08) O3C(0.08)
3.a Secondary CH2 refined with riding coordinates:
 C18(H18A,H18B)
3.b Me refined with riding coordinates:
 C10(H10A,H10B,H10C), C11(H11A,H11B,H11C), C19(H19A,H19B,H19C), C7A(H7AA,H7AB,
 H7AC)
3.c Aromatic/amide H refined with riding coordinates:
 C2(H2), C3(H3), C5(H5), C8(H8), C9(H9), C14(H14), C15(H15), C16(H16),
 C17(H17), C2A(H2A), C3A(H3A), C5A(H5A), C6A(H6A)
;
_olex2_submission_special_instructions 'No special instructions were received'

loop_
_space_group_symop_id
_space_group_symop_operation_xyz
1 'x, y, z'
2 '-x+1/2, y+1/2, -z+1/2'
3 '-x, -y, -z'
4 'x-1/2, -y-1/2, z-1/2'

loop_
_atom_site_label
_atom_site_type_symbol
_atom_site_fract_x
_atom_site_fract_y
_atom_site_fract_z
_atom_site_U_iso_or_equiv
_atom_site_adp_type
_atom_site_occupancy
_atom_site_calc_flag
_atom_site_disorder_assembly
_atom_site_disorder_group
_atom_site_refinement_flags_posn
Se1 Se 0.35433(4) 0.091561(12) 0.50803(3) 0.02342(12) Uani 1 d . . .
O1 O 0.0999(3) -0.17548(8) 0.5641(2) 0.0295(6) Uani 1 d . . .
O2 O 0.1283(3) -0.17951(8) 0.7922(2) 0.0255(6) Uani 1 d . . .
N1 N 0.2539(3) 0.05523(9) 0.2922(2) 0.0175(6) Uani 1 d . . .
C1 C 0.2675(4) 0.04373(11) 0.4094(3) 0.0174(7) Uani 1 d . . .
C2 C 0.2258(4) -0.00047(12) 0.4548(3) 0.0197(8) Uani 1 d . . .
H2 H 0.1892 -0.0233 0.4005 0.024 Uiso 1 calc . . R
C3 C 0.2375(4) -0.01025(12) 0.5736(3) 0.0211(8) Uani 1 d . . .
H3 H 0.2696 0.0138 0.6253 0.025 Uiso 1 calc . . R
C4 C 0.2060(4) -0.05375(12) 0.6296(3) 0.0192(7) Uani 1 d . . .
C5 C 0.1607(4) -0.09348(12) 0.5628(3) 0.0208(7) Uani 1 d . . .
H5 H 0.1464 -0.0919 0.4791 0.025 Uiso 1 calc . . R
C6 C 0.1374(4) -0.13463(12) 0.6196(3) 0.0203(8) Uani 1 d . . .
C7 C 0.1545(4) -0.13700(12) 0.7473(3) 0.0182(7) Uani 1 d . . .
C8 C 0.1933(4) -0.09808(12) 0.8137(3) 0.0197(7) Uani 1 d . . .
H8 H 0.2012 -0.0994 0.8975 0.024 Uiso 1 calc . . R
C9 C 0.2206(4) -0.05689(12) 0.7552(3) 0.0213(8) Uani 1 d . . .
H9 H 0.2491 -0.0309 0.8007 0.026 Uiso 1 calc . . R
C10 C 0.0781(6) -0.17490(14) 0.4361(3) 0.0436(11) Uani 1 d . . .
H10A H 0.0524 -0.2053 0.4070 0.065 Uiso 1 calc . . R
H10B H 0.1858 -0.1641 0.4037 0.065 Uiso 1 calc . . R
H10C H -0.0185 -0.1549 0.4110 0.065 Uiso 1 calc . . R
C11 C 0.1422(5) -0.18495(13) 0.9203(3) 0.0303(9) Uani 1 d . . .
H11A H 0.1209 -0.2164 0.9402 0.045 Uiso 1 calc . . R
H11B H 0.0556 -0.1659 0.9555 0.045 Uiso 1 calc . . R
H11C H 0.2595 -0.1763 0.9512 0.045 Uiso 1 calc . . R
C12 C 0.3726(4) 0.12530(11) 0.3660(3) 0.0182(7) Uani 1 d . . .
C13 C 0.3117(4) 0.09960(11) 0.2655(3) 0.0174(7) Uani 1 d . . .
C14 C 0.3126(4) 0.11796(12) 0.1497(3) 0.0220(8) Uani 1 d . . .
H14 H 0.2715 0.1012 0.0824 0.026 Uiso 1 calc . . R
C15 C 0.3773(4) 0.16231(12) 0.1384(3) 0.0250(8) Uani 1 d . . .
H15 H 0.3795 0.1753 0.0622 0.030 Uiso 1 calc . . R
C16 C 0.4387(4) 0.18747(12) 0.2385(3) 0.0243(8) Uani 1 d . . .
H16 H 0.4819 0.2169 0.2282 0.029 Uiso 1 calc . . R
C17 C 0.4364(4) 0.16940(12) 0.3529(3) 0.0225(8) Uani 1 d . . .
H17 H 0.4768 0.1864 0.4199 0.027 Uiso 1 calc . . R
C18 C 0.1918(4) 0.02333(11) 0.1950(3) 0.0199(7) Uani 1 d . . .
H18A H 0.1319 0.0405 0.1296 0.024 Uiso 1 calc . . R
H18B H 0.1063 0.0022 0.2257 0.024 Uiso 1 calc . . R
C19 C 0.3433(4) -0.00323(13) 0.1474(4) 0.0335(10) Uani 1 d . . .
H19A H 0.2982 -0.0235 0.0846 0.050 Uiso 1 calc . . R
H19B H 0.4015 -0.0208 0.2115 0.050 Uiso 1 calc . . R
H19C H 0.4272 0.0176 0.1156 0.050 Uiso 1 calc . . R
S1 S 0.07497(11) 0.08527(3) 0.83335(8) 0.0192(2) Uani 1 d . . .
O1A O -0.0833(8) 0.1068(2) 0.8805(6) 0.0258(19) Uiso 0.52 d A 1 .
O2A O 0.0470(7) 0.06974(19) 0.7084(5) 0.0158(16) Uiso 0.52 d A 1 .
O3A O 0.1490(8) 0.0501(2) 0.9118(6) 0.0248(19) Uiso 0.52 d A 1 .
O1B O -0.0563(11) 0.1022(3) 0.9095(8) 0.022(2) Uiso 0.40 d A 2 .
O2B O 0.0016(11) 0.0759(3) 0.7126(7) 0.023(2) Uiso 0.40 d A 2 .
O3B O 0.1824(10) 0.0467(3) 0.8902(8) 0.021(2) Uiso 0.40 d A 2 .
O1C O -0.078(4) 0.1001(10) 0.740(3) 0.021(7) Uiso 0.08 d A 3 .
O2C O 0.022(4) 0.0868(10) 0.947(3) 0.017(6) Uiso 0.08 d A 3 .
O3C O 0.170(3) 0.0465(10) 0.797(3) 0.019(6) Uiso 0.08 d A 3 .
C1A C 0.2354(4) 0.12994(11) 0.8264(3) 0.0188(7) Uani 1 d A . .
C2A C 0.4147(4) 0.11819(12) 0.8236(3) 0.0229(8) Uani 1 d . . .
H2A H 0.4492 0.0876 0.8281 0.027 Uiso 1 calc A . R
C3A C 0.5414(4) 0.15224(13) 0.8142(3) 0.0241(8) Uani 1 d A . .
H3A H 0.6606 0.1441 0.8119 0.029 Uiso 1 calc . . R
C4A C 0.4946(4) 0.19804(12) 0.8081(3) 0.0236(8) Uani 1 d . . .
C5A C 0.3144(4) 0.20947(12) 0.8130(3) 0.0246(8) Uani 1 d A . .
H5A H 0.2800 0.2400 0.8108 0.029 Uiso 1 calc . . R
C6A C 0.1870(4) 0.17552(11) 0.8213(3) 0.0201(8) Uani 1 d . . .
H6A H 0.0676 0.1835 0.8234 0.024 Uiso 1 calc A . R
C7A C 0.6326(4) 0.23484(13) 0.7987(4) 0.0327(9) Uani 1 d A . .
H7AA H 0.7482 0.2211 0.7962 0.049 Uiso 1 calc . . R
H7AB H 0.6312 0.2547 0.8675 0.049 Uiso 1 calc . . R
H7AC H 0.6066 0.2523 0.7265 0.049 Uiso 1 calc . . R

loop_
_atom_site_aniso_label
_atom_site_aniso_U_11
_atom_site_aniso_U_22
_atom_site_aniso_U_33
_atom_site_aniso_U_23
_atom_site_aniso_U_13
_atom_site_aniso_U_12
Se1 0.0294(2) 0.02190(19) 0.0189(2) -0.00174(16) 0.00095(14) -0.00348(16)
O1 0.0472(15) 0.0207(13) 0.0202(14) -0.0032(11) -0.0024(11) -0.0038(12)
O2 0.0370(14) 0.0204(13) 0.0188(13) 0.0012(11) 0.0008(10) -0.0017(11)
N1 0.0158(14) 0.0182(15) 0.0184(15) 0.0003(12) -0.0010(11) -0.0006(12)
C1 0.0166(17) 0.0167(17) 0.0190(18) -0.0022(15) 0.0022(13) 0.0024(14)
C2 0.0191(18) 0.0178(18) 0.0224(19) 0.0016(15) 0.0014(14) -0.0004(14)
C3 0.0172(17) 0.0224(19) 0.024(2) -0.0003(16) 0.0007(14) 0.0015(15)
C4 0.0136(17) 0.0211(18) 0.0228(19) 0.0017(15) -0.0002(14) 0.0009(14)
C5 0.0195(18) 0.0252(19) 0.0177(18) 0.0019(16) 0.0023(13) 0.0032(15)
C6 0.0178(18) 0.0211(19) 0.0219(19) -0.0025(15) 0.0010(14) 0.0009(15)
C7 0.0183(17) 0.0180(18) 0.0188(18) 0.0027(15) 0.0043(14) 0.0012(14)
C8 0.0219(18) 0.0235(19) 0.0137(17) 0.0015(15) 0.0010(13) 0.0006(15)
C9 0.0210(18) 0.0191(18) 0.0237(19) -0.0017(16) 0.0007(14) -0.0011(15)
C10 0.081(3) 0.023(2) 0.026(2) -0.0073(18) -0.006(2) 0.003(2)
C11 0.043(2) 0.026(2) 0.022(2) 0.0063(17) 0.0042(16) -0.0058(17)
C12 0.0160(17) 0.0183(18) 0.0204(18) 0.0003(15) 0.0013(14) 0.0017(14)
C13 0.0117(16) 0.0183(18) 0.0222(19) -0.0007(15) 0.0007(13) 0.0019(14)
C14 0.0199(18) 0.0222(19) 0.0233(19) 0.0010(16) -0.0034(14) -0.0017(15)
C15 0.0227(19) 0.025(2) 0.027(2) 0.0102(17) -0.0003(15) 0.0020(15)
C16 0.0231(19) 0.0144(17) 0.035(2) 0.0023(17) 0.0016(15) 0.0029(15)
C17 0.0179(18) 0.0197(19) 0.030(2) -0.0054(16) 0.0013(14) 0.0053(15)
C18 0.0250(19) 0.0166(17) 0.0181(18) -0.0019(15) 0.0024(14) -0.0042(14)
C19 0.030(2) 0.031(2) 0.040(2) -0.012(2) 0.0026(17) 0.0062(18)
S1 0.0249(5) 0.0148(4) 0.0178(4) -0.0020(4) -0.0004(3) -0.0034(4)
C1A 0.0247(19) 0.0162(17) 0.0153(18) -0.0006(14) -0.0006(14) -0.0025(14)
C2A 0.026(2) 0.0175(18) 0.025(2) -0.0048(16) -0.0020(15) 0.0056(15)
C3A 0.0158(18) 0.029(2) 0.028(2) -0.0019(17) 0.0013(14) 0.0037(16)
C4A 0.0237(19) 0.026(2) 0.0214(19) 0.0012(16) 0.0007(14) -0.0015(16)
C5A 0.031(2) 0.0175(18) 0.025(2) 0.0037(16) -0.0015(15) 0.0025(15)
C6A 0.0173(18) 0.0177(18) 0.0248(19) 0.0014(15) -0.0020(14) 0.0019(14)
C7A 0.024(2) 0.031(2) 0.043(2) 0.006(2) 0.0022(17) -0.0020(17)

loop_
_atom_type_symbol
_atom_type_description
_atom_type_scat_dispersion_real
_atom_type_scat_dispersion_imag
_atom_type_scat_source
C C 0.0033 0.0016 'International Tables Vol C Tables 4.2.6.8 and 6.1.1.4'
H H 0.0000 0.0000 'International Tables Vol C Tables 4.2.6.8 and 6.1.1.4'
N N 0.0061 0.0033 'International Tables Vol C Tables 4.2.6.8 and 6.1.1.4'
O O 0.0106 0.0060 'International Tables Vol C Tables 4.2.6.8 and 6.1.1.4'
S S 0.1246 0.1234 'International Tables Vol C Tables 4.2.6.8 and 6.1.1.4'
Se Se -0.0929 2.2259 'International Tables Vol C Tables 4.2.6.8 and 6.1.1.4'

loop_
_geom_angle_atom_site_label_1
_geom_angle_atom_site_label_2
_geom_angle_atom_site_label_3
_geom_angle
C1 Se1 C12 86.64(15)
C6 O1 C10 116.7(3)
C7 O2 C11 117.7(3)
C1 N1 C13 115.5(3)
C1 N1 C18 123.4(3)
C13 N1 C18 120.9(3)
N1 C1 Se1 112.6(2)
N1 C1 C2 124.4(3)
C2 C1 Se1 123.1(3)
C1 C2 H2 118.8
C3 C2 C1 122.4(3)
C3 C2 H2 118.8
C2 C3 H3 116.3
C2 C3 C4 127.4(3)
C4 C3 H3 116.3
C5 C4 C3 122.7(3)
C9 C4 C3 119.0(3)
C9 C4 C5 118.3(3)
C4 C5 H5 119.6
C6 C5 C4 120.8(3)
C6 C5 H5 119.6
O1 C6 C5 125.9(3)
O1 C6 C7 114.3(3)
C5 C6 C7 119.8(3)
O2 C7 C6 114.0(3)
O2 C7 C8 126.2(3)
C8 C7 C6 119.9(3)
C7 C8 H8 120.1
C7 C8 C9 119.9(3)
C9 C8 H8 120.1
C4 C9 H9 119.3
C8 C9 C4 121.3(3)
C8 C9 H9 119.3
O1 C10 H10A 109.5
O1 C10 H10B 109.5
O1 C10 H10C 109.5
H10A C10 H10B 109.5
H10A C10 H10C 109.5
H10B C10 H10C 109.5
O2 C11 H11A 109.5
O2 C11 H11B 109.5
O2 C11 H11C 109.5
H11A C11 H11B 109.5
H11A C11 H11C 109.5
H11B C11 H11C 109.5
C13 C12 Se1 110.6(2)
C17 C12 Se1 128.5(3)
C17 C12 C13 120.8(3)
C12 C13 N1 114.6(3)
C14 C13 N1 124.8(3)
C14 C13 C12 120.6(3)
C13 C14 H14 121.2
C15 C14 C13 117.6(3)
C15 C14 H14 121.2
C14 C15 H15 119.3
C16 C15 C14 121.4(3)
C16 C15 H15 119.3
C15 C16 H16 119.6
C17 C16 C15 120.9(3)
C17 C16 H16 119.6
C12 C17 H17 120.7
C16 C17 C12 118.6(3)
C16 C17 H17 120.7
N1 C18 H18A 109.3
N1 C18 H18B 109.3
N1 C18 C19 111.8(3)
H18A C18 H18B 107.9
C19 C18 H18A 109.3
C19 C18 H18B 109.3
C18 C19 H19A 109.5
C18 C19 H19B 109.5
C18 C19 H19C 109.5
H19A C19 H19B 109.5
H19A C19 H19C 109.5
H19B C19 H19C 109.5
O1A S1 O3B 126.6(4)
O1A S1 O1C 62.5(11)
O1A S1 C1A 105.5(3)
O2A S1 O1A 113.6(3)
O2A S1 O3B 101.9(4)
O2A S1 O1C 53.2(12)
O2A S1 C1A 104.0(2)
O3A S1 O1A 112.3(4)
O3A S1 O2A 112.4(3)
O3A S1 O2B 122.6(4)
O3A S1 O3B 14.3(4)
O3A S1 O1C 147.5(11)
O3A S1 C1A 108.3(3)
O1B S1 O1A 15.5(4)
O1B S1 O2A 127.4(4)
O1B S1 O3A 98.3(5)
O1B S1 O2B 112.3(5)
O1B S1 O3B 112.6(5)
O1B S1 O1C 77.8(12)
O1B S1 C1A 105.5(3)
O2B S1 O1A 98.2(4)
O2B S1 O2A 15.5(4)
O2B S1 O3B 114.3(5)
O2B S1 O1C 38.2(11)
O2B S1 C1A 108.5(3)
O3B S1 O1C 147.4(12)
O3B S1 C1A 102.8(3)
O1C S1 C1A 103.8(11)
O2C S1 O1A 50.0(13)
O2C S1 O2A 149.9(11)
O2C S1 O3A 65.3(13)
O2C S1 O1B 34.6(11)
O2C S1 O2B 139.2(12)
O2C S1 O3B 79.3(13)
O2C S1 O1C 111.2(17)
O2C S1 O3C 118.8(17)
O2C S1 C1A 105.0(11)
O3C S1 O1A 151.6(11)
O3C S1 O2A 61.4(11)
O3C S1 O3A 54.5(12)
O3C S1 O1B 146.0(12)
O3C S1 O2B 75.4(12)
O3C S1 O3B 41.6(11)
O3C S1 O1C 113.3(16)
O3C S1 C1A 102.7(11)
C2A C1A S1 118.6(3)
C6A C1A S1 122.0(3)
C6A C1A C2A 119.3(3)
C1A C2A H2A 120.1
C3A C2A C1A 119.7(3)
C3A C2A H2A 120.1
C2A C3A H3A 119.2
C4A C3A C2A 121.6(3)
C4A C3A H3A 119.2
C3A C4A C5A 118.2(3)
C3A C4A C7A 121.4(3)
C5A C4A C7A 120.4(3)
C4A C5A H5A 119.8
C6A C5A C4A 120.4(3)
C6A C5A H5A 119.8
C1A C6A C5A 120.8(3)
C1A C6A H6A 119.6
C5A C6A H6A 119.6
C4A C7A H7AA 109.5
C4A C7A H7AB 109.5
C4A C7A H7AC 109.5
H7AA C7A H7AB 109.5
H7AA C7A H7AC 109.5
H7AB C7A H7AC 109.5

loop_
_geom_bond_atom_site_label_1
_geom_bond_atom_site_label_2
_geom_bond_distance
Se1 C1 1.868(3)
Se1 C12 1.873(3)
O1 C6 1.365(4)
O1 C10 1.421(4)
O2 C7 1.358(4)
O2 C11 1.430(4)
N1 C1 1.342(4)
N1 C13 1.405(4)
N1 C18 1.480(4)
C1 C2 1.429(4)
C2 H2 0.9300
C2 C3 1.348(4)
C3 H3 0.9300
C3 C4 1.442(5)
C4 C5 1.408(5)
C4 C9 1.396(5)
C5 H5 0.9300
C5 C6 1.375(5)
C6 C7 1.419(5)
C7 C8 1.376(5)
C8 H8 0.9300
C8 C9 1.389(5)
C9 H9 0.9300
C10 H10A 0.9600
C10 H10B 0.9600
C10 H10C 0.9600
C11 H11A 0.9600
C11 H11B 0.9600
C11 H11C 0.9600
C12 C13 1.399(4)
C12 C17 1.386(5)
C13 C14 1.394(5)
C14 H14 0.9300
C14 C15 1.393(5)
C15 H15 0.9300
C15 C16 1.387(5)
C16 H16 0.9300
C16 C17 1.378(5)
C17 H17 0.9300
C18 H18A 0.9700
C18 H18B 0.9700
C18 C19 1.503(4)
C19 H19A 0.9600
C19 H19B 0.9600
C19 H19C 0.9600
S1 O1A 1.472(6)
S1 O2A 1.463(5)
S1 O3A 1.436(7)
S1 O1B 1.430(8)
S1 O2B 1.443(8)
S1 O3B 1.503(8)
S1 O1C 1.56(3)
S1 O2C 1.35(3)
S1 O3C 1.41(3)
S1 C1A 1.783(3)
C1A C2A 1.394(4)
C1A C6A 1.381(4)
C2A H2A 0.9300
C2A C3A 1.386(5)
C3A H3A 0.9300
C3A C4A 1.385(5)
C4A C5A 1.400(5)
C4A C7A 1.503(5)
C5A H5A 0.9300
C5A C6A 1.386(4)
C6A H6A 0.9300
C7A H7AA 0.9600
C7A H7AB 0.9600
C7A H7AC 0.9600

loop_
_geom_torsion_atom_site_label_1
_geom_torsion_atom_site_label_2
_geom_torsion_atom_site_label_3
_geom_torsion_atom_site_label_4
_geom_torsion
Se1 C1 C2 C3 3.5(4)
Se1 C12 C13 N1 -0.7(3)
Se1 C12 C13 C14 179.9(2)
Se1 C12 C17 C16 179.5(2)
O1 C6 C7 O2 -0.8(4)
O1 C6 C7 C8 179.6(3)
O2 C7 C8 C9 178.6(3)
N1 C1 C2 C3 -178.5(3)
N1 C13 C14 C15 -178.8(3)
C1 Se1 C12 C13 1.4(2)
C1 Se1 C12 C17 -178.2(3)
C1 N1 C13 C12 -0.8(4)
C1 N1 C13 C14 178.6(3)
C1 N1 C18 C19 -89.7(4)
C1 C2 C3 C4 -177.3(3)
C2 C3 C4 C5 1.5(5)
C2 C3 C4 C9 -178.4(3)
C3 C4 C5 C6 177.9(3)
C3 C4 C9 C8 -179.4(3)
C4 C5 C6 O1 -177.5(3)
C4 C5 C6 C7 1.7(5)
C5 C4 C9 C8 0.7(5)
C5 C6 C7 O2 180.0(3)
C5 C6 C7 C8 0.4(5)
C6 C7 C8 C9 -1.8(5)
C7 C8 C9 C4 1.3(5)
C9 C4 C5 C6 -2.2(5)
C10 O1 C6 C5 -1.9(5)
C10 O1 C6 C7 178.9(3)
C11 O2 C7 C6 -179.7(3)
C11 O2 C7 C8 -0.1(5)
C12 Se1 C1 N1 -1.9(2)
C12 Se1 C1 C2 176.3(3)
C12 C13 C14 C15 0.5(5)
C13 N1 C1 Se1 1.9(3)
C13 N1 C1 C2 -176.3(3)
C13 N1 C18 C19 87.0(4)
C13 C12 C17 C16 0.0(5)
C13 C14 C15 C16 -0.1(5)
C14 C15 C16 C17 -0.4(5)
C15 C16 C17 C12 0.5(5)
C17 C12 C13 N1 178.9(3)
C17 C12 C13 C14 -0.5(5)
C18 N1 C1 Se1 178.9(2)
C18 N1 C1 C2 0.7(5)
C18 N1 C13 C12 -177.8(3)
C18 N1 C13 C14 1.6(5)
S1 C1A C2A C3A 177.9(3)
S1 C1A C6A C5A -178.5(3)
O1A S1 C1A C2A 159.2(4)
O1A S1 C1A C6A -22.1(4)
O2A S1 C1A C2A -81.0(4)
O2A S1 C1A C6A 97.7(4)
O3A S1 C1A C2A 38.7(4)
O3A S1 C1A C6A -142.6(4)
O1B S1 C1A C2A 143.1(5)
O1B S1 C1A C6A -38.2(5)
O2B S1 C1A C2A -96.4(5)
O2B S1 C1A C6A 82.3(5)
O3B S1 C1A C2A 25.0(4)
O3B S1 C1A C6A -156.3(4)
O1C S1 C1A C2A -136.0(12)
O1C S1 C1A C6A 42.7(12)
O2C S1 C1A C2A 107.1(14)
O2C S1 C1A C6A -74.1(14)
O3C S1 C1A C2A -17.7(12)
O3C S1 C1A C6A 161.0(12)
C1A C2A C3A C4A 0.4(5)
C2A C1A C6A C5A 0.2(5)
C2A C3A C4A C5A 0.7(5)
C2A C3A C4A C7A 179.6(3)
C3A C4A C5A C6A -1.3(5)
C4A C5A C6A C1A 0.9(5)
C6A C1A C2A C3A -0.9(5)
C7A C4A C5A C6A 179.8(3)
